data_7062857
loop_
_publ_author_name
'Jang, Jae Gyu'
'Kim, Tae-hoon'
'Kim, Sung Hyun'
'Hong, Jong-In'

_publ_section_title
;
 Enhancing thermoelectric performance of single-walled carbon
 nanotube/reduced graphene oxide composites with small organic molecules
 as a novel additive
;
_journal_issue 47
_journal_name_full 'New Journal of Chemistry'
_journal_page_first 21692
_journal_page_last 21699
_journal_paper_doi 10.1039/D3NJ03568A
_journal_volume 47
_journal_year 2023
_chemical_formula_moiety 'C70 H78 N4 S3'
_chemical_formula_sum 'C70 H78 N4 S3'
_chemical_formula_weight 1071.54
_chemical_name_common
2,2'-(3,3''-dihexyl-[2,2':5',2''-terthiophene]-5,5''-diyl)bis(1-octyl-1H-phenanthro[9,10-d]imidazole
_chemical_name_systematic
2,2'-(3,3''-dihexyl-[2,2':5',2''-terthiophene]-5,5''-diyl)bis(1-octyl-1H-phenanthro[9,10-d]imidazole
_space_group_crystal_system orthorhombic
_space_group_IT_number 60
_space_group_name_Hall '-P 2n 2ab'
_space_group_name_H-M_alt 'P b c n'
_atom_sites_solution_hydrogens mixed
_atom_sites_solution_primary dual
_audit_creation_date 2018-07-06
_audit_creation_method
;
Olex2 1.2
(compiled 2018.05.29 svn.r3508 for OlexSys, GUI svn.r5506)
;
_audit_update_record
;
2018-07-06 deposited with the CCDC.	2023-11-03 downloaded from the CCDC.
;
_cell_angle_alpha 90
_cell_angle_beta 90
_cell_angle_gamma 90
_cell_formula_units_Z 4
_cell_length_a 25.5231(13)
_cell_length_b 18.8440(5)
_cell_length_c 12.4455(3)
_cell_measurement_reflns_used 7264
_cell_measurement_temperature 292.9(8)
_cell_measurement_theta_max 73.8220
_cell_measurement_theta_min 4.5890
_cell_volume 5985.8(4)
_computing_cell_refinement 'CrysAlisPro 1.171.39.29d (Rigaku OD, 2017)'
_computing_data_collection 'CrysAlisPro 1.171.39.29d (Rigaku OD, 2017)'
_computing_data_reduction 'CrysAlisPro 1.171.39.29d (Rigaku OD, 2017)'
_computing_molecular_graphics 'Olex2 (Dolomanov et al., 2009)'
_computing_publication_material 'Olex2 (Dolomanov et al., 2009)'
_computing_structure_refinement 'ShelXL (Sheldrick, 2015)'
_computing_structure_solution 'ShelXT (Sheldrick, 2015)'
_diffrn_ambient_environment air
_diffrn_ambient_temperature 292.9(8)
_diffrn_detector 'CCD plate'
_diffrn_detector_area_resol_mean 5.2262
_diffrn_detector_type AtlasS2
_diffrn_measured_fraction_theta_full 0.999
_diffrn_measured_fraction_theta_max 0.999
_diffrn_measurement_details
;
List of Runs (angles in degrees, time in seconds):

  # Type    Start    End  Width  t~exp~   \w     \q     \k     \f   Frames
#--------------------------------------------------------------------------
  1  \w   -116.00 -19.00   1.00    9.30    --  -41.82 -38.00 150.00   97
  2  \w    -24.00  69.00   1.00    9.30    --   41.82 -57.00 -30.00   93
  3  \w    108.00 171.00   1.00   37.21    --  105.87 125.00   0.00   63
  4  \w     28.00  83.00   1.00   37.21    --  105.87 -94.00   0.00   55
  5  \w     95.00 166.00   1.00   37.21    --  105.87 125.00 -30.00   71
  6  \w     80.00 169.00   1.00   37.21    --  105.87  45.00 120.00   89
;
_diffrn_measurement_device 'four-circle diffractometer'
_diffrn_measurement_device_type 'SuperNova, Dual, Cu at home/near, AtlasS2'
_diffrn_measurement_method '\w scans'
_diffrn_orient_matrix_type 'CrysAlisPro convention (1999,Acta A55,543-557)'
_diffrn_orient_matrix_UB_11 0.0381802000
_diffrn_orient_matrix_UB_12 0.0275659000
_diffrn_orient_matrix_UB_13 -0.0862429000
_diffrn_orient_matrix_UB_21 -0.0421069000
_diffrn_orient_matrix_UB_22 -0.0116526000
_diffrn_orient_matrix_UB_23 -0.0869183000
_diffrn_orient_matrix_UB_31 -0.0203996000
_diffrn_orient_matrix_UB_32 0.0760436000
_diffrn_orient_matrix_UB_33 0.0179732000
_diffrn_radiation_monochromator mirror
_diffrn_radiation_probe x-ray
_diffrn_radiation_type CuK\a
_diffrn_radiation_wavelength 1.54184
_diffrn_reflns_av_R_equivalents 0.0207
_diffrn_reflns_av_unetI/netI 0.0194
_diffrn_reflns_Laue_measured_fraction_full 0.999
_diffrn_reflns_Laue_measured_fraction_max 0.999
_diffrn_reflns_limit_h_max 30
_diffrn_reflns_limit_h_min -20
_diffrn_reflns_limit_k_max 22
_diffrn_reflns_limit_k_min -14
_diffrn_reflns_limit_l_max 14
_diffrn_reflns_limit_l_min -10
_diffrn_reflns_number 15369
_diffrn_reflns_point_group_measured_fraction_full 0.999
_diffrn_reflns_point_group_measured_fraction_max 0.999
_diffrn_reflns_theta_full 67.077
_diffrn_reflns_theta_max 67.077
_diffrn_reflns_theta_min 2.915
_diffrn_source 'micro-focus sealed X-ray tube'
_diffrn_source_type 'SuperNova (Cu) X-ray Source'
_exptl_absorpt_coefficient_mu 1.467
_exptl_absorpt_correction_T_max 1.00000
_exptl_absorpt_correction_T_min 0.71427
_exptl_absorpt_correction_type multi-scan
_exptl_absorpt_process_details
;
CrysAlisPro 1.171.39.29d (Rigaku Oxford Diffraction, 2017)
Empirical absorption correction using spherical harmonics,
 implemented in SCALE3 ABSPACK scaling algorithm.
;
_exptl_crystal_colour 'clear light orange'
_exptl_crystal_colour_lustre clear
_exptl_crystal_colour_modifier light
_exptl_crystal_colour_primary orange
_exptl_crystal_density_diffrn 1.189
_exptl_crystal_description needle
_exptl_crystal_F_000 2296
_exptl_crystal_recrystallization_method 'slow vaporization'
_exptl_crystal_size_max 0.366
_exptl_crystal_size_mid 0.101
_exptl_crystal_size_min 0.061
_refine_diff_density_max 0.158
_refine_diff_density_min -0.260
_refine_diff_density_rms 0.037
_refine_ls_extinction_method none
_refine_ls_goodness_of_fit_ref 1.036
_refine_ls_hydrogen_treatment mixed
_refine_ls_matrix_type full
_refine_ls_number_parameters 404
_refine_ls_number_reflns 5342
_refine_ls_number_restraints 0
_refine_ls_restrained_S_all 1.036
_refine_ls_R_factor_all 0.0543
_refine_ls_R_factor_gt 0.0430
_refine_ls_shift/su_max 0.001
_refine_ls_shift/su_mean 0.000
_refine_ls_structure_factor_coef Fsqd
_refine_ls_weighting_details 'w=1/[\s^2^(Fo^2^)+(0.0522P)^2^+2.0641P] where P=(Fo^2^+2Fc^2^)/3'
_refine_ls_weighting_scheme calc
_refine_ls_wR_factor_gt 0.1091
_refine_ls_wR_factor_ref 0.1203
_reflns_Friedel_coverage 0.000
_reflns_number_gt 4349
_reflns_number_total 5342
_reflns_threshold_expression 'I > 2\s(I)'
_cod_data_source_file d3nj03568a2.cif
_cod_data_source_block exp_932
_cod_depositor_comments 'Adding full bibliography for 7062857.cif.'
_cod_database_code 7062857
_shelx_shelxl_version_number 2016/6
_chemical_oxdiff_formula C70H80N4S3
_shelx_space_group_comment
;
The symmetry employed for this shelxl refinement is uniquely defined
by the following loop, which should always be used as a source of
symmetry information in preference to the above space-group names.
They are only intended as comments.
;
_reflns_odcompleteness_completeness 99.85
_reflns_odcompleteness_iscentric 1
_reflns_odcompleteness_theta 66.97
_olex2_refinement_description
;
1. Fixed Uiso
 At 1.2 times of:
  All C(H) groups, All C(H,H) groups
 At 1.5 times of:
  All C(H,H,H) groups
2. Others
 Sof(H34A)=Sof(C35A)=Sof(H35D)=Sof(H35E)=Sof(H35F)=1-FVAR(1)
 Sof(H34)=Sof(C35)=Sof(H35A)=Sof(H35B)=Sof(H35C)=FVAR(1)
 Sof(C30)=Sof(H30A)=Sof(H30B)=1-FVAR(2)
 Sof(C30A)=Sof(H30C)=Sof(H30D)=FVAR(2)
 Sof(C31A)=Sof(H31C)=Sof(H31D)=1-FVAR(3)
 Sof(C31)=Sof(H31A)=Sof(H31B)=FVAR(3)
 Sof(C32)=Sof(H32A)=Sof(H32B)=1-FVAR(4)
 Sof(C32A)=Sof(H32C)=Sof(H32D)=FVAR(4)
 Sof(C33)=Sof(H33A)=Sof(H33B)=1-FVAR(5)
 Sof(C33A)=Sof(H33C)=Sof(H33D)=FVAR(5)
3.a Secondary CH2 refined with riding coordinates:
 C15(H15A,H15B), C16(H16A,H16B), C17(H17A,H17B), C18(H18A,H18B), C19(H19A,
 H19B), C20(H20A,H20B), C21(H21A,H21B), C30(H30A,H30B), C30A(H30C,H30D),
 C31(H31A,H31B), C31A(H31C,H31D), C32(H32A,H32B), C32A(H32C,H32D), C33(H33A,
 H33B), C33A(H33C,H33D)
3.b Aromatic/amide H refined with riding coordinates:
 C2(H2), C3(H3), C4(H4), C5(H5), C11(H11), C12(H12), C13(H13), C14(H14),
 C25(H25), C29(H29), C34(H34A)
3.c Idealised Me refined as rotating group:
 C22(H22A,H22B,H22C), C35(H35A,H35B,H35C), C35A(H35D,H35E,H35F)
;
_olex2_date_sample_data_collection 2017-09-07
_olex2_submission_special_instructions 'No special instructions were received'
_oxdiff_exptl_absorpt_empirical_details
;
Empirical correction (ABSPACK) includes:
- Absorption correction using spherical harmonics
- Frame scaling
;
_oxdiff_exptl_absorpt_empirical_full_max 2.249
_oxdiff_exptl_absorpt_empirical_full_min 0.622

loop_
_space_group_symop_operation_xyz
'x, y, z'
'-x+1/2, -y+1/2, z+1/2'
'-x, y, -z+1/2'
'x+1/2, -y+1/2, -z'
'-x, -y, -z'
'x-1/2, y-1/2, -z-1/2'
'x, -y, z-1/2'
'-x-1/2, y-1/2, z'

loop_
_atom_site_label
_atom_site_type_symbol
_atom_site_fract_x
_atom_site_fract_y
_atom_site_fract_z
_atom_site_U_iso_or_equiv
_atom_site_adp_type
_atom_site_occupancy
_atom_site_site_symmetry_order
_atom_site_calc_flag
_atom_site_refinement_flags_posn
_atom_site_refinement_flags_adp
_atom_site_refinement_flags_occupancy
_atom_site_disorder_assembly
_atom_site_disorder_group
C1 C 0.73696(8) 0.73512(9) 0.09098(15) 0.0512(4) Uani 1 1 d . . . . .
C2 C 0.74629(9) 0.79843(10) 0.03347(16) 0.0608(5) Uani 1 1 d . . . . .
H2 H 0.772236 0.799269 -0.018982 0.073 Uiso 1 1 calc R . . . .
C3 C 0.71797(10) 0.85840(10) 0.05337(18) 0.0664(6) Uani 1 1 d . . . . .
H3 H 0.724851 0.899457 0.014372 0.080 Uiso 1 1 calc R . . . .
C4 C 0.67895(10) 0.85884(10) 0.13131(19) 0.0665(6) Uani 1 1 d . . . . .
H4 H 0.659611 0.899867 0.143675 0.080 Uiso 1 1 calc R . . . .
C5 C 0.66898(8) 0.79854(10) 0.19008(17) 0.0580(5) Uani 1 1 d . . . . .
H5 H 0.643091 0.798871 0.242663 0.070 Uiso 1 1 calc R . . . .
C6 C 0.69782(8) 0.73662(9) 0.17074(15) 0.0500(4) Uani 1 1 d . . . . .
C7 C 0.68896(8) 0.67277(9) 0.23099(14) 0.0486(4) Uani 1 1 d . . . . .
C8 C 0.71618(7) 0.61109(9) 0.21069(14) 0.0479(4) Uani 1 1 d . . . . .
C9 C 0.75480(8) 0.60597(9) 0.12668(15) 0.0494(4) Uani 1 1 d . . . . .
C10 C 0.76573(8) 0.66967(9) 0.06890(15) 0.0519(4) Uani 1 1 d . . . . .
C11 C 0.80452(9) 0.66736(11) -0.01092(17) 0.0635(5) Uani 1 1 d . . . . .
H11 H 0.812515 0.708615 -0.048517 0.076 Uiso 1 1 calc R . . . .
C12 C 0.83099(10) 0.60608(11) -0.03513(18) 0.0697(6) Uani 1 1 d . . . . .
H12 H 0.856835 0.606296 -0.087807 0.084 Uiso 1 1 calc R . . . .
C13 C 0.81916(10) 0.54375(11) 0.01907(18) 0.0679(6) Uani 1 1 d . . . . .
H13 H 0.836684 0.501970 0.002013 0.081 Uiso 1 1 calc R . . . .
C14 C 0.78164(9) 0.54387(10) 0.09770(17) 0.0613(5) Uani 1 1 d . . . . .
H14 H 0.773724 0.501653 0.132837 0.074 Uiso 1 1 calc R . . . .
C15 C 0.71575(8) 0.48994(9) 0.30889(15) 0.0523(4) Uani 1 1 d . . . . .
H15A H 0.713817 0.481866 0.385761 0.063 Uiso 1 1 calc R . . . .
H15B H 0.752203 0.485905 0.287711 0.063 Uiso 1 1 calc R . . . .
C16 C 0.68425(8) 0.43272(9) 0.25162(15) 0.0529(5) Uani 1 1 d . . . . .
H16A H 0.693855 0.432093 0.176213 0.063 Uiso 1 1 calc R . . . .
H16B H 0.647267 0.444178 0.256303 0.063 Uiso 1 1 calc R . . . .
C17 C 0.69346(8) 0.35901(9) 0.29965(17) 0.0552(5) Uani 1 1 d . . . . .
H17A H 0.728814 0.343786 0.282743 0.066 Uiso 1 1 calc R . . . .
H17B H 0.690438 0.361844 0.377222 0.066 Uiso 1 1 calc R . . . .
C18 C 0.65501(8) 0.30423(10) 0.25797(18) 0.0607(5) Uani 1 1 d . . . . .
H18A H 0.659459 0.299942 0.180840 0.073 Uiso 1 1 calc R . . . .
H18B H 0.619700 0.321202 0.271034 0.073 Uiso 1 1 calc R . . . .
C19 C 0.66072(9) 0.23123(10) 0.30800(18) 0.0610(5) Uani 1 1 d . . . . .
H19A H 0.656442 0.235331 0.385195 0.073 Uiso 1 1 calc R . . . .
H19B H 0.695861 0.213829 0.294356 0.073 Uiso 1 1 calc R . . . .
C20 C 0.62145(10) 0.17749(11) 0.2655(2) 0.0718(6) Uani 1 1 d . . . . .
H20A H 0.626352 0.172622 0.188564 0.086 Uiso 1 1 calc R . . . .
H20B H 0.586351 0.195592 0.277410 0.086 Uiso 1 1 calc R . . . .
C21 C 0.62584(11) 0.10460(12) 0.3170(2) 0.0833(7) Uani 1 1 d . . . . .
H21A H 0.661116 0.086762 0.306417 0.100 Uiso 1 1 calc R . . . .
H21B H 0.620105 0.109156 0.393756 0.100 Uiso 1 1 calc R . . . .
C22 C 0.58712(14) 0.05120(16) 0.2719(3) 0.1237(13) Uani 1 1 d . . . . .
H22A H 0.592296 0.046720 0.195846 0.186 Uiso 1 1 calc GR . . . .
H22B H 0.552046 0.067127 0.285835 0.186 Uiso 1 1 calc GR . . . .
H22C H 0.592544 0.005966 0.305658 0.186 Uiso 1 1 calc GR . . . .
C23 C 0.65980(8) 0.59745(9) 0.34440(15) 0.0510(4) Uani 1 1 d . . . . .
C24 C 0.62835(8) 0.56779(10) 0.43119(15) 0.0532(4) Uani 1 1 d . . . . .
C25 C 0.61804(9) 0.50016(11) 0.46504(17) 0.0647(5) Uani 1 1 d . . . . .
H25 H 0.633362 0.460495 0.433586 0.078 Uiso 1 1 calc R . . . .
C26 C 0.58234(9) 0.49520(11) 0.55139(17) 0.0622(5) Uani 1 1 d . . . . .
C27 C 0.56572(7) 0.56114(10) 0.58383(15) 0.0521(4) Uani 1 1 d . . . . .
C28 C 0.53078(7) 0.58116(10) 0.67133(16) 0.0529(4) Uani 1 1 d . . . . .
C29 C 0.51730(7) 0.64749(11) 0.70611(16) 0.0561(5) Uani 1 1 d . . . . .
H29 H 0.529894 0.688845 0.674541 0.067 Uiso 1 1 calc R . . . .
C30 C 0.5902(11) 0.4278(8) 0.6210(13) 0.051(5) Uani 0.162(15) 1 d . . . A 2
H30A H 0.624916 0.407878 0.611478 0.061 Uiso 0.162(15) 1 calc R . . A 2
H30B H 0.584344 0.437529 0.696553 0.061 Uiso 0.162(15) 1 calc R . . A 2
C30A C 0.5615(3) 0.42541(18) 0.5973(3) 0.0673(14) Uani 0.838(15) 1 d . . . A 1
H30C H 0.575113 0.420452 0.669695 0.081 Uiso 0.838(15) 1 calc R . . A 1
H30D H 0.523699 0.429580 0.603240 0.081 Uiso 0.838(15) 1 calc R . . A 1
C31 C 0.57315(15) 0.35848(17) 0.5383(3) 0.0647(12) Uani 0.850(9) 1 d . . . A 1
H31A H 0.610696 0.350527 0.537705 0.078 Uiso 0.850(9) 1 calc R . . A 1
H31B H 0.561524 0.363020 0.464375 0.078 Uiso 0.850(9) 1 calc R . . A 1
C31A C 0.5507(10) 0.3822(10) 0.578(2) 0.115(10) Uani 0.150(9) 1 d . . . A 2
H31C H 0.554798 0.380162 0.500707 0.139 Uiso 0.150(9) 1 calc R . . A 2
H31D H 0.516659 0.403038 0.592874 0.139 Uiso 0.150(9) 1 calc R . . A 2
C32 C 0.5513(12) 0.3049(16) 0.623(4) 0.165(15) Uani 0.25(3) 1 d . . . A 2
H32A H 0.587518 0.289914 0.630076 0.198 Uiso 0.25(3) 1 calc R . . A 2
H32B H 0.536334 0.305619 0.694861 0.198 Uiso 0.25(3) 1 calc R . . A 2
C32A C 0.5461(2) 0.2954(4) 0.5900(5) 0.0652(16) Uani 0.75(3) 1 d . . . A 1
H32C H 0.509401 0.307148 0.600239 0.078 Uiso 0.75(3) 1 calc R . . A 1
H32D H 0.561258 0.287878 0.660535 0.078 Uiso 0.75(3) 1 calc R . . A 1
C33 C 0.5223(17) 0.2499(17) 0.557(3) 0.155(12) Uani 0.27(2) 1 d . . . A 2
H33A H 0.536245 0.253102 0.485024 0.186 Uiso 0.27(2) 1 calc R . . A 2
H33B H 0.486200 0.265833 0.553391 0.186 Uiso 0.27(2) 1 calc R . . A 2
C33A C 0.5493(4) 0.2263(3) 0.5275(4) 0.083(2) Uani 0.73(2) 1 d . . . A 1
H33C H 0.534418 0.232868 0.456546 0.100 Uiso 0.73(2) 1 calc R . . A 1
H33D H 0.585756 0.212678 0.519060 0.100 Uiso 0.73(2) 1 calc R . . A 1
C34 C 0.5201(2) 0.1684(2) 0.5855(5) 0.1536(18) Uani 1 1 d . . . . .
H34A H 0.545187 0.135857 0.608164 0.184 Uiso 0.507(12) 1 calc R . . A 2
H34 H 0.530(4) 0.174(5) 0.674(7) 0.184 Uiso 0.493(12) 1 d R . . A 1
C35 C 0.5069(6) 0.1044(6) 0.5295(9) 0.183(7) Uani 0.493(12) 1 d . . . A 1
H35A H 0.484330 0.075938 0.573753 0.274 Uiso 0.493(12) 1 calc GR . . A 1
H35B H 0.538263 0.078382 0.513592 0.274 Uiso 0.493(12) 1 calc GR . . A 1
H35C H 0.489158 0.116023 0.463822 0.274 Uiso 0.493(12) 1 calc GR . . A 1
C35A C 0.4731(4) 0.1640(8) 0.5665(13) 0.206(8) Uani 0.507(12) 1 d . . . A 2
H35D H 0.467304 0.169487 0.490686 0.309 Uiso 0.507(12) 1 calc GR . . A 2
H35E H 0.454740 0.200713 0.604560 0.309 Uiso 0.507(12) 1 calc GR . . A 2
H35F H 0.460404 0.118499 0.589206 0.309 Uiso 0.507(12) 1 calc GR . . A 2
N1 N 0.65396(6) 0.66440(8) 0.31363(13) 0.0531(4) Uani 1 1 d . . . . .
N2 N 0.69747(6) 0.56225(8) 0.28562(12) 0.0496(4) Uani 1 1 d . . . . .
S1 S 0.59328(2) 0.62775(2) 0.50662(4) 0.05655(16) Uani 1 1 d . . . . .
S2 S 0.500000 0.51823(4) 0.750000 0.0656(2) Uani 1 2 d S T P . .

loop_
_atom_site_aniso_label
_atom_site_aniso_U_11
_atom_site_aniso_U_22
_atom_site_aniso_U_33
_atom_site_aniso_U_23
_atom_site_aniso_U_13
_atom_site_aniso_U_12
C1 0.0653(12) 0.0409(9) 0.0474(9) 0.0013(7) -0.0075(9) -0.0066(8)
C2 0.0815(14) 0.0456(10) 0.0554(11) 0.0053(8) -0.0029(10) -0.0087(10)
C3 0.0931(17) 0.0419(10) 0.0642(13) 0.0081(9) -0.0090(12) -0.0065(11)
C4 0.0841(15) 0.0388(10) 0.0766(14) 0.0000(9) -0.0156(12) 0.0019(10)
C5 0.0670(12) 0.0448(10) 0.0621(12) -0.0028(9) -0.0067(10) -0.0013(9)
C6 0.0604(11) 0.0389(9) 0.0508(10) -0.0013(7) -0.0103(9) -0.0033(8)
C7 0.0581(11) 0.0395(9) 0.0483(10) -0.0002(7) -0.0039(8) -0.0032(8)
C8 0.0575(11) 0.0388(9) 0.0475(9) 0.0025(7) -0.0027(8) -0.0049(8)
C9 0.0589(11) 0.0411(9) 0.0480(9) -0.0012(7) -0.0012(8) -0.0053(8)
C10 0.0649(12) 0.0438(9) 0.0469(9) 0.0008(8) -0.0040(9) -0.0042(9)
C11 0.0822(15) 0.0517(11) 0.0566(12) 0.0065(9) 0.0099(11) -0.0050(11)
C12 0.0852(16) 0.0606(12) 0.0634(13) 0.0021(10) 0.0183(12) -0.0013(12)
C13 0.0840(15) 0.0522(12) 0.0675(13) -0.0027(10) 0.0155(12) 0.0045(11)
C14 0.0794(14) 0.0437(10) 0.0609(12) 0.0028(9) 0.0100(11) 0.0002(10)
C15 0.0597(11) 0.0452(10) 0.0521(10) 0.0071(8) -0.0009(9) 0.0025(9)
C16 0.0629(12) 0.0447(10) 0.0511(10) 0.0047(8) 0.0001(9) 0.0032(9)
C17 0.0599(11) 0.0449(10) 0.0608(11) 0.0086(8) -0.0014(9) 0.0040(9)
C18 0.0637(12) 0.0478(10) 0.0708(13) 0.0103(9) -0.0058(10) -0.0003(9)
C19 0.0675(13) 0.0487(11) 0.0670(12) 0.0097(9) -0.0007(10) 0.0010(10)
C20 0.0795(15) 0.0568(12) 0.0790(15) 0.0098(11) -0.0014(12) -0.0080(11)
C21 0.0980(19) 0.0519(12) 0.0999(19) 0.0099(12) 0.0069(16) -0.0085(12)
C22 0.141(3) 0.0756(19) 0.155(3) 0.0078(19) -0.001(3) -0.041(2)
C23 0.0596(11) 0.0461(10) 0.0473(9) -0.0001(8) -0.0015(9) -0.0043(8)
C24 0.0588(11) 0.0505(10) 0.0504(10) -0.0008(8) -0.0003(9) -0.0029(9)
C25 0.0809(14) 0.0520(11) 0.0612(12) -0.0013(9) 0.0177(11) 0.0006(11)
C26 0.0758(14) 0.0528(11) 0.0579(11) 0.0011(9) 0.0112(10) -0.0012(10)
C27 0.0482(10) 0.0533(10) 0.0547(10) 0.0006(8) -0.0016(8) -0.0034(8)
C28 0.0450(10) 0.0554(11) 0.0583(11) 0.0010(9) -0.0012(9) -0.0009(8)
C29 0.0478(10) 0.0545(11) 0.0661(12) 0.0032(9) 0.0016(9) -0.0016(9)
C30 0.038(10) 0.065(8) 0.049(7) 0.003(6) 0.013(7) 0.003(7)
C30A 0.075(3) 0.0541(18) 0.073(2) -0.0015(14) 0.016(2) -0.0058(19)
C31 0.075(2) 0.0563(18) 0.0627(18) 0.0053(14) -0.0058(15) -0.0043(16)
C31A 0.132(19) 0.045(10) 0.17(2) -0.029(12) 0.087(18) 0.024(11)
C32 0.17(2) 0.087(14) 0.23(3) 0.084(18) -0.10(3) -0.052(15)
C32A 0.062(2) 0.056(3) 0.077(3) 0.009(2) 0.006(2) 0.002(2)
C33 0.15(2) 0.117(16) 0.20(3) 0.048(17) -0.05(2) 0.007(16)
C33A 0.104(4) 0.057(3) 0.088(3) 0.0040(19) -0.011(3) -0.004(2)
C34 0.170(5) 0.093(3) 0.198(5) 0.023(3) -0.003(4) -0.045(3)
C35 0.245(15) 0.099(7) 0.204(11) -0.025(7) 0.046(10) -0.077(9)
C35A 0.116(8) 0.169(13) 0.332(19) 0.035(12) -0.013(10) -0.044(8)
N1 0.0618(10) 0.0440(8) 0.0535(9) -0.0015(7) 0.0014(8) -0.0003(7)
N2 0.0588(9) 0.0413(8) 0.0486(8) 0.0020(6) 0.0018(7) 0.0003(7)
S1 0.0589(3) 0.0487(3) 0.0620(3) 0.0013(2) 0.0072(2) -0.0011(2)
S2 0.0716(5) 0.0535(4) 0.0719(5) 0.000 0.0213(4) 0.000

loop_
_atom_type_symbol
_atom_type_description
_atom_type_scat_dispersion_real
_atom_type_scat_dispersion_imag
_atom_type_scat_source
C C 0.0181 0.0091 'International Tables Vol C Tables 4.2.6.8 and 6.1.1.4'
H H 0.0000 0.0000 'International Tables Vol C Tables 4.2.6.8 and 6.1.1.4'
N N 0.0311 0.0180 'International Tables Vol C Tables 4.2.6.8 and 6.1.1.4'
S S 0.3331 0.5567 'International Tables Vol C Tables 4.2.6.8 and 6.1.1.4'

loop_
_geom_angle_atom_site_label_1
_geom_angle_atom_site_label_2
_geom_angle_atom_site_label_3
_geom_angle
_geom_angle_site_symmetry_1
_geom_angle_site_symmetry_3
_geom_angle_publ_flag
C2 C1 C10 122.22(19) . . ?
C6 C1 C2 117.39(18) . . ?
C6 C1 C10 120.38(16) . . ?
C1 C2 H2 119.4 . . ?
C3 C2 C1 121.3(2) . . ?
C3 C2 H2 119.4 . . ?
C2 C3 H3 119.6 . . ?
C2 C3 C4 120.74(19) . . ?
C4 C3 H3 119.6 . . ?
C3 C4 H4 120.0 . . ?
C5 C4 C3 119.9(2) . . ?
C5 C4 H4 120.0 . . ?
C4 C5 H5 120.0 . . ?
C4 C5 C6 120.0(2) . . ?
C6 C5 H5 120.0 . . ?
C1 C6 C7 117.58(16) . . ?
C5 C6 C1 120.71(17) . . ?
C5 C6 C7 121.71(18) . . ?
C8 C7 C6 122.13(17) . . ?
N1 C7 C6 126.21(17) . . ?
N1 C7 C8 111.66(16) . . ?
C7 C8 C9 122.34(16) . . ?
C7 C8 N2 105.15(16) . . ?
N2 C8 C9 132.51(16) . . ?
C10 C9 C8 116.32(16) . . ?
C14 C9 C8 125.21(17) . . ?
C14 C9 C10 118.47(18) . . ?
C9 C10 C1 121.13(17) . . ?
C11 C10 C1 120.91(17) . . ?
C11 C10 C9 117.95(18) . . ?
C10 C11 H11 119.0 . . ?
C12 C11 C10 121.95(19) . . ?
C12 C11 H11 119.0 . . ?
C11 C12 H12 120.0 . . ?
C11 C12 C13 119.9(2) . . ?
C13 C12 H12 120.0 . . ?
C12 C13 H13 120.1 . . ?
C14 C13 C12 119.9(2) . . ?
C14 C13 H13 120.1 . . ?
C9 C14 H14 119.1 . . ?
C13 C14 C9 121.77(19) . . ?
C13 C14 H14 119.1 . . ?
H15A C15 H15B 107.7 . . ?
C16 C15 H15A 108.9 . . ?
C16 C15 H15B 108.9 . . ?
N2 C15 H15A 108.9 . . ?
N2 C15 H15B 108.9 . . ?
N2 C15 C16 113.39(15) . . ?
C15 C16 H16A 109.2 . . ?
C15 C16 H16B 109.2 . . ?
C15 C16 C17 112.27(16) . . ?
H16A C16 H16B 107.9 . . ?
C17 C16 H16A 109.2 . . ?
C17 C16 H16B 109.2 . . ?
C16 C17 H17A 109.1 . . ?
C16 C17 H17B 109.1 . . ?
H17A C17 H17B 107.8 . . ?
C18 C17 C16 112.65(16) . . ?
C18 C17 H17A 109.1 . . ?
C18 C17 H17B 109.1 . . ?
C17 C18 H18A 108.6 . . ?
C17 C18 H18B 108.6 . . ?
C17 C18 C19 114.52(17) . . ?
H18A C18 H18B 107.6 . . ?
C19 C18 H18A 108.6 . . ?
C19 C18 H18B 108.6 . . ?
C18 C19 H19A 108.9 . . ?
C18 C19 H19B 108.9 . . ?
C18 C19 C20 113.46(18) . . ?
H19A C19 H19B 107.7 . . ?
C20 C19 H19A 108.9 . . ?
C20 C19 H19B 108.9 . . ?
C19 C20 H20A 108.8 . . ?
C19 C20 H20B 108.8 . . ?
C19 C20 C21 114.0(2) . . ?
H20A C20 H20B 107.6 . . ?
C21 C20 H20A 108.8 . . ?
C21 C20 H20B 108.8 . . ?
C20 C21 H21A 108.9 . . ?
C20 C21 H21B 108.9 . . ?
H21A C21 H21B 107.7 . . ?
C22 C21 C20 113.3(2) . . ?
C22 C21 H21A 108.9 . . ?
C22 C21 H21B 108.9 . . ?
C21 C22 H22A 109.5 . . ?
C21 C22 H22B 109.5 . . ?
C21 C22 H22C 109.5 . . ?
H22A C22 H22B 109.5 . . ?
H22A C22 H22C 109.5 . . ?
H22B C22 H22C 109.5 . . ?
N1 C23 C24 121.12(17) . . ?
N1 C23 N2 112.51(16) . . ?
N2 C23 C24 126.37(16) . . ?
C23 C24 S1 116.05(14) . . ?
C25 C24 C23 133.76(18) . . ?
C25 C24 S1 110.11(15) . . ?
C24 C25 H25 122.6 . . ?
C24 C25 C26 114.85(19) . . ?
C26 C25 H25 122.6 . . ?
C25 C26 C30 113.3(7) . . ?
C25 C26 C30A 124.5(2) . . ?
C27 C26 C25 111.28(18) . . ?
C27 C26 C30 128.1(5) . . ?
C27 C26 C30A 124.1(2) . . ?
C26 C27 C28 130.00(18) . . ?
C26 C27 S1 111.56(15) . . ?
C28 C27 S1 118.43(14) . . ?
C27 C28 S2 121.62(14) . . ?
C29 C28 C27 128.86(18) . . ?
C29 C28 S2 109.51(15) . . ?
C28 C29 C29 113.86(12) . 3_656 ?
C28 C29 H29 123.1 . . ?
C29 C29 H29 123.1 3_656 . ?
C26 C30 H30A 111.5 . . ?
C26 C30 H30B 111.5 . . ?
H30A C30 H30B 109.4 . . ?
C31A C30 C26 101.1(18) . . ?
C31A C30 H30A 111.5 . . ?
C31A C30 H30B 111.5 . . ?
C26 C30A H30C 107.7 . . ?
C26 C30A H30D 107.7 . . ?
H30C C30A H30D 107.1 . . ?
C31 C30A C26 118.3(3) . . ?
C31 C30A H30C 107.7 . . ?
C31 C30A H30D 107.7 . . ?
C30A C31 H31A 109.4 . . ?
C30A C31 H31B 109.4 . . ?
C30A C31 C32A 111.2(4) . . ?
H31A C31 H31B 108.0 . . ?
C32A C31 H31A 109.4 . . ?
C32A C31 H31B 109.4 . . ?
C30 C31A H31C 108.6 . . ?
C30 C31A H31D 108.6 . . ?
C30 C31A C32 115(3) . . ?
H31C C31A H31D 107.5 . . ?
C32 C31A H31C 108.6 . . ?
C32 C31A H31D 108.6 . . ?
C31A C32 H32A 108.3 . . ?
C31A C32 H32B 108.3 . . ?
H32A C32 H32B 107.4 . . ?
C33 C32 C31A 116(3) . . ?
C33 C32 H32A 108.3 . . ?
C33 C32 H32B 108.3 . . ?
C31 C32A H32C 108.4 . . ?
C31 C32A H32D 108.4 . . ?
C31 C32A C33A 115.4(4) . . ?
H32C C32A H32D 107.5 . . ?
C33A C32A H32C 108.4 . . ?
C33A C32A H32D 108.4 . . ?
C32 C33 H33A 106.3 . . ?
C32 C33 H33B 106.3 . . ?
C32 C33 C34 124.3(18) . . ?
H33A C33 H33B 106.4 . . ?
C34 C33 H33A 106.3 . . ?
C34 C33 H33B 106.3 . . ?
C32A C33A H33C 109.6 . . ?
C32A C33A H33D 109.6 . . ?
H33C C33A H33D 108.1 . . ?
C34 C33A C32A 110.4(5) . . ?
C34 C33A H33C 109.6 . . ?
C34 C33A H33D 109.6 . . ?
C33 C34 H34A 133.4 . . ?
C33A C34 H34 107(5) . . ?
C35 C34 C33A 119.6(6) . . ?
C35 C34 H34 127(5) . . ?
C35A C34 C33 93.2(15) . . ?
C35A C34 H34A 133.4 . . ?
C34 C35 H35A 109.5 . . ?
C34 C35 H35B 109.5 . . ?
C34 C35 H35C 109.5 . . ?
H35A C35 H35B 109.5 . . ?
H35A C35 H35C 109.5 . . ?
H35B C35 H35C 109.5 . . ?
C34 C35A H35D 109.5 . . ?
C34 C35A H35E 109.5 . . ?
C34 C35A H35F 109.5 . . ?
H35D C35A H35E 109.5 . . ?
H35D C35A H35F 109.5 . . ?
H35E C35A H35F 109.5 . . ?
C23 N1 C7 104.63(15) . . ?
C8 N2 C15 129.43(16) . . ?
C23 N2 C8 106.03(14) . . ?
C23 N2 C15 124.29(15) . . ?
C24 S1 C27 92.19(9) . . ?
C28 S2 C28 93.25(13) 3_656 . ?

loop_
_geom_bond_atom_site_label_1
_geom_bond_atom_site_label_2
_geom_bond_distance
_geom_bond_site_symmetry_2
_geom_bond_publ_flag
C1 C2 1.411(2) . ?
C1 C6 1.409(3) . ?
C1 C10 1.461(3) . ?
C2 H2 0.9300 . ?
C2 C3 1.364(3) . ?
C3 H3 0.9300 . ?
C3 C4 1.390(3) . ?
C4 H4 0.9300 . ?
C4 C5 1.375(3) . ?
C5 H5 0.9300 . ?
C5 C6 1.400(3) . ?
C6 C7 1.436(2) . ?
C7 C8 1.378(3) . ?
C7 N1 1.371(2) . ?
C8 C9 1.440(3) . ?
C8 N2 1.395(2) . ?
C9 C10 1.427(2) . ?
C9 C14 1.403(3) . ?
C10 C11 1.403(3) . ?
C11 H11 0.9300 . ?
C11 C12 1.371(3) . ?
C12 H12 0.9300 . ?
C12 C13 1.388(3) . ?
C13 H13 0.9300 . ?
C13 C14 1.369(3) . ?
C14 H14 0.9300 . ?
C15 H15A 0.9700 . ?
C15 H15B 0.9700 . ?
C15 C16 1.522(3) . ?
C15 N2 1.469(2) . ?
C16 H16A 0.9700 . ?
C16 H16B 0.9700 . ?
C16 C17 1.530(2) . ?
C17 H17A 0.9700 . ?
C17 H17B 0.9700 . ?
C17 C18 1.516(3) . ?
C18 H18A 0.9700 . ?
C18 H18B 0.9700 . ?
C18 C19 1.517(3) . ?
C19 H19A 0.9700 . ?
C19 H19B 0.9700 . ?
C19 C20 1.520(3) . ?
C20 H20A 0.9700 . ?
C20 H20B 0.9700 . ?
C20 C21 1.520(3) . ?
C21 H21A 0.9700 . ?
C21 H21B 0.9700 . ?
C21 C22 1.518(4) . ?
C22 H22A 0.9600 . ?
C22 H22B 0.9600 . ?
C22 H22C 0.9600 . ?
C23 C24 1.457(3) . ?
C23 N1 1.327(2) . ?
C23 N2 1.378(2) . ?
C24 C25 1.368(3) . ?
C24 S1 1.720(2) . ?
C25 H25 0.9300 . ?
C25 C26 1.412(3) . ?
C26 C27 1.374(3) . ?
C26 C30 1.550(15) . ?
C26 C30A 1.530(4) . ?
C27 C28 1.457(3) . ?
C27 S1 1.7302(19) . ?
C28 C29 1.367(3) . ?
C28 S2 1.7269(19) . ?
C29 C29 1.405(4) 3_656 ?
C29 H29 0.9300 . ?
C30 H30A 0.9700 . ?
C30 H30B 0.9700 . ?
C30 C31A 1.43(4) . ?
C30A H30C 0.9700 . ?
C30A H30D 0.9700 . ?
C30A C31 1.490(5) . ?
C31 H31A 0.9700 . ?
C31 H31B 0.9700 . ?
C31 C32A 1.518(7) . ?
C31A H31C 0.9700 . ?
C31A H31D 0.9700 . ?
C31A C32 1.56(3) . ?
C32 H32A 0.9700 . ?
C32 H32B 0.9700 . ?
C32 C33 1.52(6) . ?
C32A H32C 0.9700 . ?
C32A H32D 0.9700 . ?
C32A C33A 1.519(9) . ?
C33 H33A 0.9700 . ?
C33 H33B 0.9700 . ?
C33 C34 1.58(2) . ?
C33A H33C 0.9700 . ?
C33A H33D 0.9700 . ?
C33A C34 1.505(7) . ?
C34 H34A 0.9300 . ?
C34 H34 1.13(9) . ?
C34 C35 1.434(10) . ?
C34 C35A 1.227(10) . ?
C35 H35A 0.9600 . ?
C35 H35B 0.9600 . ?
C35 H35C 0.9600 . ?
C35A H35D 0.9600 . ?
C35A H35E 0.9600 . ?
C35A H35F 0.9600 . ?
